data_4024250
loop_
_publ_author_name
'Chen Zhang'
'Sandip Murarka'
'Daniel Seidel'

_publ_section_title
;
Facile Formation of Cyclic Aminals through a Br\/onsted Acid-Promoted Redox
Process
;
_journal_name_full 'Journal of Organic Chemistry'
_journal_page_first 419
_journal_page_last 422
_journal_paper_doi 10.1021/jo802325x
_journal_volume 74
_journal_year 2009
_chemical_formula_sum 'C22 H20 N2'
_chemical_formula_weight 312.40
_chemical_name_systematic
; 
 ? 
;
_space_group_IT_number 33
_symmetry_cell_setting orthorhombic
_symmetry_space_group_name_Hall 'P 2c -2n'
_symmetry_space_group_name_H-M 'P n a 21'
_atom_sites_solution_hydrogens geom
_atom_sites_solution_primary direct
_atom_sites_solution_secondary difmap
_audit_creation_method SHELXL-97
_cell_angle_alpha 90.00
_cell_angle_beta 90.00
_cell_angle_gamma 90.00
_cell_formula_units_Z 4
_cell_length_a 17.9781(14)
_cell_length_b 15.6410(12)
_cell_length_c 5.6180(4)
_cell_measurement_reflns_used 3724
_cell_measurement_temperature 100(2)
_cell_measurement_theta_max 30.42
_cell_measurement_theta_min 2.61
_cell_volume 1579.8(2)
_computing_cell_refinement 'Bruker XSCANS'
_computing_data_collection 'Bruker XSCANS'
_computing_data_reduction 'Bruker SHELXTL'
_computing_molecular_graphics 'Bruker SHELXTL'
_computing_publication_material 'Bruker SHELXTL'
_computing_structure_refinement 'SHELXL-97 (Sheldrick, 1997)'
_computing_structure_solution 'SHELXS-97 (Sheldrick, 1990)'
_diffrn_ambient_temperature 100(2)
_diffrn_measured_fraction_theta_full 0.977
_diffrn_measured_fraction_theta_max 0.977
_diffrn_measurement_device_type 'Bruker P4'
_diffrn_measurement_method '\w scans'
_diffrn_radiation_monochromator graphite
_diffrn_radiation_source 'fine-focus sealed tube'
_diffrn_radiation_type MoK\a
_diffrn_radiation_wavelength 0.71073
_diffrn_reflns_av_R_equivalents 0.0961
_diffrn_reflns_av_sigmaI/netI 0.0895
_diffrn_reflns_limit_h_max 23
_diffrn_reflns_limit_h_min -23
_diffrn_reflns_limit_k_max 20
_diffrn_reflns_limit_k_min -20
_diffrn_reflns_limit_l_max 7
_diffrn_reflns_limit_l_min -7
_diffrn_reflns_number 15348
_diffrn_reflns_theta_full 28.28
_diffrn_reflns_theta_max 28.28
_diffrn_reflns_theta_min 1.73
_exptl_absorpt_coefficient_mu 0.077
_exptl_absorpt_correction_T_max 0.9965
_exptl_absorpt_correction_T_min 0.9530
_exptl_absorpt_correction_type multi-scan
_exptl_absorpt_process_details 'Bruker SAINT (TWINABS)'
_exptl_crystal_colour colourless
_exptl_crystal_density_diffrn 1.314
_exptl_crystal_density_method 'not measured'
_exptl_crystal_description rod
_exptl_crystal_F_000 664
_exptl_crystal_size_max 0.63
_exptl_crystal_size_mid 0.05
_exptl_crystal_size_min 0.05
_refine_diff_density_max 0.309
_refine_diff_density_min -0.367
_refine_diff_density_rms 0.059
_refine_ls_abs_structure_details 'Flack H D (1983), Acta Cryst. A39, 876-881'
_refine_ls_abs_structure_Flack 0(3)
_refine_ls_extinction_method none
_refine_ls_goodness_of_fit_ref 1.003
_refine_ls_hydrogen_treatment calc
_refine_ls_matrix_type full
_refine_ls_number_parameters 217
_refine_ls_number_reflns 3810
_refine_ls_number_restraints 1
_refine_ls_restrained_S_all 1.003
_refine_ls_R_factor_all 0.0744
_refine_ls_R_factor_gt 0.0575
_refine_ls_shift/su_max 0.000
_refine_ls_shift/su_mean 0.000
_refine_ls_structure_factor_coef Fsqd
_refine_ls_weighting_details 'calc w=1/[\s^2^(Fo^2^)+(0.0600P)^2^+0.1500P] where P=(Fo^2^+2Fc^2^)/3'
_refine_ls_weighting_scheme calc
_refine_ls_wR_factor_gt 0.1211
_refine_ls_wR_factor_ref 0.1290
_reflns_number_gt 3096
_reflns_number_total 3810
_reflns_threshold_expression >2sigma(I)
_cod_data_source_file jo802325x_si_002.cif
_cod_data_source_block 6ring
_cod_depositor_comments
;
The following automatic conversions were performed:
'_symmetry_cell_setting' value 'Orthorhombic' changed to 'orthorhombic'
according to '/home/saulius/struct/CIF-dictionaries/cif_core.dic'
dictionary named 'cif_core.dic' version 2.4.1 from 2010-06-29.

Automatic conversion script
Id: cif_fix_enum 1527 2010-12-29 10:47:43Z saulius 
;
_cod_original_sg_symbol_H-M Pna2(1)
_cod_database_code 4024250

loop_
_symmetry_equiv_pos_as_xyz
'x, y, z'
'-x, -y, z+1/2'
'x+1/2, -y+1/2, z'
'-x+1/2, y+1/2, z+1/2'

loop_
_atom_site_label
_atom_site_type_symbol
_atom_site_fract_x
_atom_site_fract_y
_atom_site_fract_z
_atom_site_U_iso_or_equiv
_atom_site_adp_type
_atom_site_occupancy
_atom_site_symmetry_multiplicity
_atom_site_calc_flag
_atom_site_refinement_flags
_atom_site_disorder_assembly
_atom_site_disorder_group
N1 N 0.20728(9) 0.31395(12) 0.4834(3) 0.0168(4) Uani 1 1 d . . .
N2 N 0.11158(9) 0.23518(11) 0.2734(3) 0.0163(4) Uani 1 1 d . . .
C1 C 0.12995(11) 0.31506(13) 0.3922(4) 0.0169(4) Uani 1 1 d . . .
H1 H 0.0961 0.3207 0.5326 0.020 Uiso 1 1 calc R . .
C2 C 0.26119(11) 0.28663(14) 0.3176(4) 0.0174(4) Uani 1 1 d . . .
C3 C 0.33758(12) 0.30262(14) 0.3552(4) 0.0203(5) Uani 1 1 d . . .
H3 H 0.3530 0.3328 0.4935 0.024 Uiso 1 1 calc R . .
C4 C 0.39034(13) 0.27478(15) 0.1925(5) 0.0233(5) Uani 1 1 d . . .
H4 H 0.4415 0.2860 0.2204 0.028 Uiso 1 1 calc R . .
C5 C 0.36900(12) 0.23077(15) -0.0106(4) 0.0228(5) Uani 1 1 d . . .
H5 H 0.4051 0.2122 -0.1227 0.027 Uiso 1 1 calc R . .
C6 C 0.29399(12) 0.21432(14) -0.0475(4) 0.0218(5) Uani 1 1 d . . .
H6 H 0.2790 0.1844 -0.1867 0.026 Uiso 1 1 calc R . .
C7 C 0.24037(12) 0.24070(13) 0.1152(4) 0.0177(5) Uani 1 1 d . . .
C8 C 0.15977(12) 0.22231(14) 0.0645(4) 0.0171(4) Uani 1 1 d . . .
H8A H 0.1427 0.2601 -0.0660 0.021 Uiso 1 1 calc R . .
H8B H 0.1549 0.1624 0.0095 0.021 Uiso 1 1 calc R . .
C9 C 0.11610(11) 0.39138(13) 0.2313(4) 0.0170(5) Uani 1 1 d . . .
C10 C 0.05808(11) 0.39008(15) 0.0665(4) 0.0188(5) Uani 1 1 d . . .
H10 H 0.0263 0.3416 0.0594 0.023 Uiso 1 1 calc R . .
C11 C 0.04583(12) 0.45778(15) -0.0868(4) 0.0217(5) Uani 1 1 d . . .
H11 H 0.0058 0.4562 -0.1969 0.026 Uiso 1 1 calc R . .
C12 C 0.09315(13) 0.52844(14) -0.0775(4) 0.0226(5) Uani 1 1 d . . .
H12 H 0.0865 0.5746 -0.1852 0.027 Uiso 1 1 calc R . .
C13 C 0.14958(12) 0.53095(14) 0.0884(4) 0.0217(5) Uani 1 1 d . . .
H13 H 0.1814 0.5794 0.0934 0.026 Uiso 1 1 calc R . .
C14 C 0.16128(12) 0.46439(14) 0.2491(4) 0.0195(5) Uani 1 1 d . . .
C15 C 0.22189(12) 0.47042(14) 0.4366(5) 0.0211(5) Uani 1 1 d . . .
H15A H 0.2153 0.5240 0.5279 0.025 Uiso 1 1 calc R . .
H15B H 0.2709 0.4731 0.3566 0.025 Uiso 1 1 calc R . .
C16 C 0.22119(12) 0.39468(14) 0.6089(4) 0.0203(5) Uani 1 1 d . . .
H16A H 0.2697 0.3914 0.6920 0.024 Uiso 1 1 calc R . .
H16B H 0.1820 0.4037 0.7302 0.024 Uiso 1 1 calc R . .
C17 C 0.09850(11) 0.16423(14) 0.4253(4) 0.0173(5) Uani 1 1 d . . .
C18 C 0.13666(12) 0.08674(14) 0.4055(4) 0.0208(5) Uani 1 1 d . . .
H18 H 0.1755 0.0808 0.2920 0.025 Uiso 1 1 calc R . .
C19 C 0.11783(12) 0.01832(14) 0.5518(5) 0.0236(5) Uani 1 1 d . . .
H19 H 0.1436 -0.0343 0.5351 0.028 Uiso 1 1 calc R . .
C20 C 0.06239(13) 0.02536(15) 0.7210(4) 0.0249(5) Uani 1 1 d . . .
H20 H 0.0503 -0.0217 0.8208 0.030 Uiso 1 1 calc R . .
C21 C 0.02483(12) 0.10206(15) 0.7424(4) 0.0218(5) Uani 1 1 d . . .
H21 H -0.0130 0.1079 0.8592 0.026 Uiso 1 1 calc R . .
C22 C 0.04173(11) 0.17046(14) 0.5955(4) 0.0189(5) Uani 1 1 d . . .
H22 H 0.0145 0.2222 0.6102 0.023 Uiso 1 1 calc R . .

loop_
_atom_site_aniso_label
_atom_site_aniso_U_11
_atom_site_aniso_U_22
_atom_site_aniso_U_33
_atom_site_aniso_U_23
_atom_site_aniso_U_13
_atom_site_aniso_U_12
N1 0.0188(9) 0.0191(9) 0.0126(9) -0.0022(8) -0.0012(7) -0.0015(7)
N2 0.0198(9) 0.0168(9) 0.0122(10) -0.0007(8) 0.0007(7) -0.0020(7)
C1 0.0192(10) 0.0189(11) 0.0126(11) -0.0015(9) 0.0012(9) -0.0020(7)
C2 0.0213(11) 0.0151(10) 0.0157(11) 0.0030(9) -0.0008(9) 0.0012(8)
C3 0.0239(11) 0.0211(11) 0.0159(12) 0.0014(10) -0.0033(9) 0.0007(8)
C4 0.0209(11) 0.0244(12) 0.0245(13) 0.0064(11) -0.0012(9) 0.0009(9)
C5 0.0238(11) 0.0238(12) 0.0206(12) 0.0021(10) 0.0055(9) 0.0066(9)
C6 0.0275(12) 0.0187(11) 0.0191(13) 0.0007(10) 0.0003(9) 0.0016(8)
C7 0.0211(11) 0.0152(10) 0.0168(12) 0.0043(9) 0.0031(9) 0.0000(8)
C8 0.0217(10) 0.0175(11) 0.0122(11) -0.0010(9) 0.0009(8) -0.0014(8)
C9 0.0185(10) 0.0170(11) 0.0156(12) -0.0013(9) 0.0030(9) 0.0010(8)
C10 0.0187(10) 0.0188(11) 0.0191(12) -0.0013(10) 0.0024(9) -0.0015(8)
C11 0.0228(10) 0.0262(12) 0.0160(11) -0.0022(10) -0.0009(9) 0.0037(9)
C12 0.0333(12) 0.0179(12) 0.0165(12) 0.0024(10) 0.0033(10) 0.0049(9)
C13 0.0282(12) 0.0158(11) 0.0210(12) -0.0031(10) 0.0056(10) -0.0014(9)
C14 0.0208(10) 0.0208(11) 0.0170(12) -0.0048(10) 0.0036(9) 0.0000(8)
C15 0.0224(10) 0.0192(11) 0.0218(12) -0.0040(10) -0.0010(9) -0.0036(8)
C16 0.0237(11) 0.0231(12) 0.0143(11) -0.0043(10) -0.0011(9) -0.0013(8)
C17 0.0175(10) 0.0196(11) 0.0146(11) -0.0006(10) -0.0027(8) -0.0051(8)
C18 0.0213(10) 0.0221(12) 0.0191(12) -0.0003(11) -0.0019(9) -0.0018(8)
C19 0.0263(12) 0.0175(11) 0.0269(14) -0.0005(11) -0.0066(10) -0.0011(8)
C20 0.0308(13) 0.0225(13) 0.0215(13) 0.0075(10) -0.0043(10) -0.0092(9)
C21 0.0246(11) 0.0253(12) 0.0155(12) -0.0015(10) 0.0008(9) -0.0097(9)
C22 0.0186(10) 0.0193(11) 0.0189(12) -0.0010(10) -0.0013(9) -0.0026(8)

loop_
_atom_type_symbol
_atom_type_description
_atom_type_scat_dispersion_real
_atom_type_scat_dispersion_imag
_atom_type_scat_source
C C 0.0033 0.0016 'International Tables Vol C Tables 4.2.6.8 and 6.1.1.4'
H H 0.0000 0.0000 'International Tables Vol C Tables 4.2.6.8 and 6.1.1.4'
N N 0.0061 0.0033 'International Tables Vol C Tables 4.2.6.8 and 6.1.1.4'

loop_
_geom_angle_atom_site_label_1
_geom_angle_atom_site_label_2
_geom_angle_atom_site_label_3
_geom_angle
_geom_angle_site_symmetry_1
_geom_angle_site_symmetry_3
_geom_angle_publ_flag
C2 N1 C16 117.44(17) . . ?
C2 N1 C1 114.85(17) . . ?
C16 N1 C1 108.41(16) . . ?
C17 N2 C1 115.69(17) . . ?
C17 N2 C8 118.01(17) . . ?
C1 N2 C8 110.46(17) . . ?
N2 C1 N1 111.20(16) . . ?
N2 C1 C9 111.41(17) . . ?
N1 C1 C9 111.65(16) . . ?
N2 C1 H1 107.4 . . ?
N1 C1 H1 107.4 . . ?
C9 C1 H1 107.4 . . ?
C7 C2 N1 120.62(18) . . ?
C7 C2 C3 118.29(19) . . ?
N1 C2 C3 121.1(2) . . ?
C4 C3 C2 120.7(2) . . ?
C4 C3 H3 119.6 . . ?
C2 C3 H3 119.6 . . ?
C5 C4 C3 120.6(2) . . ?
C5 C4 H4 119.7 . . ?
C3 C4 H4 119.7 . . ?
C4 C5 C6 118.9(2) . . ?
C4 C5 H5 120.5 . . ?
C6 C5 H5 120.5 . . ?
C5 C6 C7 121.3(2) . . ?
C5 C6 H6 119.3 . . ?
C7 C6 H6 119.3 . . ?
C6 C7 C2 120.1(2) . . ?
C6 C7 C8 119.1(2) . . ?
C2 C7 C8 120.72(18) . . ?
N2 C8 C7 112.92(18) . . ?
N2 C8 H8A 109.0 . . ?
C7 C8 H8A 109.0 . . ?
N2 C8 H8B 109.0 . . ?
C7 C8 H8B 109.0 . . ?
H8A C8 H8B 107.8 . . ?
C10 C9 C14 119.4(2) . . ?
C10 C9 C1 120.43(18) . . ?
C14 C9 C1 120.13(19) . . ?
C11 C10 C9 121.4(2) . . ?
C11 C10 H10 119.3 . . ?
C9 C10 H10 119.3 . . ?
C10 C11 C12 119.1(2) . . ?
C10 C11 H11 120.5 . . ?
C12 C11 H11 120.5 . . ?
C13 C12 C11 119.8(2) . . ?
C13 C12 H12 120.1 . . ?
C11 C12 H12 120.1 . . ?
C12 C13 C14 121.9(2) . . ?
C12 C13 H13 119.1 . . ?
C14 C13 H13 119.1 . . ?
C13 C14 C9 118.3(2) . . ?
C13 C14 C15 120.74(19) . . ?
C9 C14 C15 121.0(2) . . ?
C14 C15 C16 112.64(18) . . ?
C14 C15 H15A 109.1 . . ?
C16 C15 H15A 109.1 . . ?
C14 C15 H15B 109.1 . . ?
C16 C15 H15B 109.1 . . ?
H15A C15 H15B 107.8 . . ?
N1 C16 C15 111.31(19) . . ?
N1 C16 H16A 109.4 . . ?
C15 C16 H16A 109.4 . . ?
N1 C16 H16B 109.4 . . ?
C15 C16 H16B 109.4 . . ?
H16A C16 H16B 108.0 . . ?
C18 C17 C22 118.17(19) . . ?
C18 C17 N2 123.30(19) . . ?
C22 C17 N2 118.43(19) . . ?
C19 C18 C17 120.0(2) . . ?
C19 C18 H18 120.0 . . ?
C17 C18 H18 120.0 . . ?
C20 C19 C18 121.4(2) . . ?
C20 C19 H19 119.3 . . ?
C18 C19 H19 119.3 . . ?
C19 C20 C21 118.8(2) . . ?
C19 C20 H20 120.6 . . ?
C21 C20 H20 120.6 . . ?
C20 C21 C22 120.8(2) . . ?
C20 C21 H21 119.6 . . ?
C22 C21 H21 119.6 . . ?
C21 C22 C17 120.8(2) . . ?
C21 C22 H22 119.6 . . ?
C17 C22 H22 119.6 . . ?

loop_
_geom_bond_atom_site_label_1
_geom_bond_atom_site_label_2
_geom_bond_distance
_geom_bond_site_symmetry_2
_geom_bond_publ_flag
N1 C2 1.410(3) . ?
N1 C16 1.468(3) . ?
N1 C1 1.482(3) . ?
N2 C17 1.419(3) . ?
N2 C1 1.454(3) . ?
N2 C8 1.473(3) . ?
C1 C9 1.518(3) . ?
C1 H1 1.0000 . ?
C2 C7 1.396(3) . ?
C2 C3 1.412(3) . ?
C3 C4 1.388(3) . ?
C3 H3 0.9500 . ?
C4 C5 1.387(4) . ?
C4 H4 0.9500 . ?
C5 C6 1.388(3) . ?
C5 H5 0.9500 . ?
C6 C7 1.391(3) . ?
C6 H6 0.9500 . ?
C7 C8 1.504(3) . ?
C8 H8A 0.9900 . ?
C8 H8B 0.9900 . ?
C9 C10 1.395(3) . ?
C9 C14 1.405(3) . ?
C10 C11 1.383(3) . ?
C10 H10 0.9500 . ?
C11 C12 1.396(3) . ?
C11 H11 0.9500 . ?
C12 C13 1.378(3) . ?
C12 H12 0.9500 . ?
C13 C14 1.394(3) . ?
C13 H13 0.9500 . ?
C14 C15 1.518(3) . ?
C15 C16 1.530(3) . ?
C15 H15A 0.9900 . ?
C15 H15B 0.9900 . ?
C16 H16A 0.9900 . ?
C16 H16B 0.9900 . ?
C17 C18 1.397(3) . ?
C17 C22 1.402(3) . ?
C18 C19 1.391(3) . ?
C18 H18 0.9500 . ?
C19 C20 1.382(3) . ?
C19 H19 0.9500 . ?
C20 C21 1.382(3) . ?
C20 H20 0.9500 . ?
C21 C22 1.385(3) . ?
C21 H21 0.9500 . ?
C22 H22 0.9500 . ?

loop_
_geom_torsion_atom_site_label_1
_geom_torsion_atom_site_label_2
_geom_torsion_atom_site_label_3
_geom_torsion_atom_site_label_4
_geom_torsion
_geom_torsion_site_symmetry_1
_geom_torsion_site_symmetry_2
_geom_torsion_site_symmetry_3
_geom_torsion_site_symmetry_4
_geom_torsion_publ_flag
C17 N2 C1 N1 75.0(2) . . . . ?
C8 N2 C1 N1 -62.4(2) . . . . ?
C17 N2 C1 C9 -159.81(17) . . . . ?
C8 N2 C1 C9 62.8(2) . . . . ?
C2 N1 C1 N2 48.6(2) . . . . ?
C16 N1 C1 N2 -177.78(17) . . . . ?
C2 N1 C1 C9 -76.5(2) . . . . ?
C16 N1 C1 C9 57.1(2) . . . . ?
C16 N1 C2 C7 -147.6(2) . . . . ?
C1 N1 C2 C7 -18.4(3) . . . . ?
C16 N1 C2 C3 34.3(3) . . . . ?
C1 N1 C2 C3 163.58(19) . . . . ?
C7 C2 C3 C4 1.2(3) . . . . ?
N1 C2 C3 C4 179.3(2) . . . . ?
C2 C3 C4 C5 0.1(4) . . . . ?
C3 C4 C5 C6 -0.6(3) . . . . ?
C4 C5 C6 C7 -0.3(3) . . . . ?
C5 C6 C7 C2 1.7(3) . . . . ?
C5 C6 C7 C8 179.1(2) . . . . ?
N1 C2 C7 C6 179.8(2) . . . . ?
C3 C2 C7 C6 -2.1(3) . . . . ?
N1 C2 C7 C8 2.4(3) . . . . ?
C3 C2 C7 C8 -179.5(2) . . . . ?
C17 N2 C8 C7 -90.9(2) . . . . ?
C1 N2 C8 C7 45.4(2) . . . . ?
C6 C7 C8 N2 166.48(19) . . . . ?
C2 C7 C8 N2 -16.1(3) . . . . ?
N2 C1 C9 C10 33.2(3) . . . . ?
N1 C1 C9 C10 158.18(19) . . . . ?
N2 C1 C9 C14 -147.48(19) . . . . ?
N1 C1 C9 C14 -22.5(3) . . . . ?
C14 C9 C10 C11 2.6(3) . . . . ?
C1 C9 C10 C11 -178.0(2) . . . . ?
C9 C10 C11 C12 0.7(3) . . . . ?
C10 C11 C12 C13 -2.1(3) . . . . ?
C11 C12 C13 C14 0.1(3) . . . . ?
C12 C13 C14 C9 3.2(3) . . . . ?
C12 C13 C14 C15 -177.5(2) . . . . ?
C10 C9 C14 C13 -4.5(3) . . . . ?
C1 C9 C14 C13 176.17(19) . . . . ?
C10 C9 C14 C15 176.2(2) . . . . ?
C1 C9 C14 C15 -3.2(3) . . . . ?
C13 C14 C15 C16 174.9(2) . . . . ?
C9 C14 C15 C16 -5.8(3) . . . . ?
C2 N1 C16 C15 64.5(2) . . . . ?
C1 N1 C16 C15 -67.7(2) . . . . ?
C14 C15 C16 N1 41.0(3) . . . . ?
C1 N2 C17 C18 -125.0(2) . . . . ?
C8 N2 C17 C18 9.0(3) . . . . ?
C1 N2 C17 C22 58.5(2) . . . . ?
C8 N2 C17 C22 -167.42(18) . . . . ?
C22 C17 C18 C19 0.2(3) . . . . ?
N2 C17 C18 C19 -176.3(2) . . . . ?
C17 C18 C19 C20 -1.0(3) . . . . ?
C18 C19 C20 C21 0.5(3) . . . . ?
C19 C20 C21 C22 0.7(3) . . . . ?
C20 C21 C22 C17 -1.5(3) . . . . ?
C18 C17 C22 C21 1.0(3) . . . . ?
N2 C17 C22 C21 177.67(19) . . . . ?
